data_7206425
loop_
_publ_author_name
'Duong, Adam'
'Maris, Thierry'
'Wuest, James D.'

_publ_section_title
;
 Engineering homologous molecular organization in 2D and 3D.
 Cocrystallization of aminoazines and alkanecarboxylic acids
;
_journal_issue 18
_journal_name_full CrystEngComm
_journal_page_first 5571
_journal_paper_doi 10.1039/c1ce05445g
_journal_volume 13
_journal_year 2011
_chemical_compound_source 'Synthesized by the authors. See text'
_chemical_formula_moiety '2(C7 H14 O2), C3 H5 N5'
_chemical_formula_sum 'C17 H33 N5 O4'
_chemical_formula_weight 371.48
_chemical_name_systematic
;
?
;
_space_group_IT_number 31
_symmetry_cell_setting orthorhombic
_symmetry_space_group_name_Hall 'P 2ac -2'
_symmetry_space_group_name_H-M 'P m n 21'
_atom_sites_solution_hydrogens geom
_atom_sites_solution_primary direct
_atom_sites_solution_secondary difmap
_audit_creation_method SHELXL-97
_cell_angle_alpha 90
_cell_angle_beta 90
_cell_angle_gamma 90
_cell_formula_units_Z 2
_cell_length_a 51.630(4)
_cell_length_b 4.7775(3)
_cell_length_c 4.1290(3)
_cell_measurement_reflns_used 4546
_cell_measurement_temperature 150
_cell_measurement_theta_max 63.28
_cell_measurement_theta_min 3.42
_cell_volume 1018.47(13)
_computing_cell_refinement 'SAINT V7.60A(Bruker AXS, 2008)'
_computing_data_collection 'APEX2 (Bruker AXS, 2009)'
_computing_data_reduction 'SAINT V7.60A(Bruker AXS, 2008)'
_computing_molecular_graphics 'SHELXTL v6.12 (Bruker AXS, 2001)'
_computing_publication_material 'UdMX (Maris, 2004)'
_computing_structure_refinement 'SHELXL97 (Sheldrick, 2008)'
_computing_structure_solution 'SIR2004 (Burla et al., 2004)'
_diffrn_ambient_temperature 150
_diffrn_detector_area_resol_mean 8.3
_diffrn_measured_fraction_theta_full 0.992
_diffrn_measured_fraction_theta_max 0.992
_diffrn_measurement_device_type 'Bruker Microstar'
_diffrn_measurement_method \w
_diffrn_radiation_monochromator 'Helios optics'
_diffrn_radiation_source 'Rotating Anode'
_diffrn_radiation_type CuK\a
_diffrn_radiation_wavelength 1.54178
_diffrn_reflns_av_R_equivalents 0.071
_diffrn_reflns_av_sigmaI/netI 0.0362
_diffrn_reflns_limit_h_max 61
_diffrn_reflns_limit_h_min -61
_diffrn_reflns_limit_k_max 5
_diffrn_reflns_limit_k_min -5
_diffrn_reflns_limit_l_max 3
_diffrn_reflns_limit_l_min -4
_diffrn_reflns_number 13035
_diffrn_reflns_theta_full 67.49
_diffrn_reflns_theta_max 67.49
_diffrn_reflns_theta_min 1.71
_exptl_absorpt_coefficient_mu 0.713
_exptl_absorpt_correction_T_max 0.9719
_exptl_absorpt_correction_T_min 0.9257
_exptl_absorpt_correction_type multi-scan
_exptl_absorpt_process_details 'Sadabs (Sheldrick, 2008)'
_exptl_crystal_colour Colorless
_exptl_crystal_density_diffrn 1.211
_exptl_crystal_density_method 'not measured'
_exptl_crystal_description platelet
_exptl_crystal_F_000 404
_exptl_crystal_size_max 0.12
_exptl_crystal_size_mid 0.12
_exptl_crystal_size_min 0.04
_refine_diff_density_max 0.342
_refine_diff_density_min -0.295
_refine_diff_density_rms 0.063
_refine_ls_abs_structure_details 'Friedel Pairs merged'
_refine_ls_extinction_method none
_refine_ls_goodness_of_fit_ref 1.002
_refine_ls_hydrogen_treatment constr
_refine_ls_matrix_type full
_refine_ls_number_parameters 122
_refine_ls_number_reflns 1060
_refine_ls_number_restraints 1
_refine_ls_restrained_S_all 1.002
_refine_ls_R_factor_all 0.0831
_refine_ls_R_factor_gt 0.0793
_refine_ls_shift/su_max 0.009
_refine_ls_shift/su_mean 0.001
_refine_ls_structure_factor_coef Fsqd
_refine_ls_weighting_details 'calc w=1/[\s^2^(Fo^2^)+(0.1072P)^2^+2.8115P] where P=(Fo^2^+2Fc^2^)/3'
_refine_ls_weighting_scheme calc
_refine_ls_wR_factor_gt 0.2398
_refine_ls_wR_factor_ref 0.2424
_reflns_number_gt 962
_reflns_number_total 1060
_reflns_threshold_expression I>2\s(I)
_cod_data_source_file c1ce05445g.txt
_cod_data_source_block adam19
_cod_depositor_comments
;
The following automatic conversions were performed:

'_symmetry_cell_setting' value 'Orthorhombic' changed to
'orthorhombic' according to
/home/saulius/struct/CIF-dictionaries/cif_core.dic dictionary named
'cif_core.dic' version 2.4.1 from 2010-06-29.

'_geom_bond_publ_flag'
value 'Y' changed to 'y' according to
/home/saulius/struct/CIF-dictionaries/cif_core.dic dictionary named
'cif_core.dic' version 2.4.1 from 2010-06-29 (14
times).

'_geom_angle_publ_flag' value 'Y' changed to 'y' according
to /home/saulius/struct/CIF-dictionaries/cif_core.dic dictionary
named 'cif_core.dic' version 2.4.1 from 2010-06-29 (14 times).

Automatic conversion script
Id: cif_fix_values 1715 2011-07-08 13:25:40Z adriana 
;
_cod_original_cell_volume 1018.47(12)
_cod_original_sg_symbol_H-M Pmn21
_cod_database_code 7206425

loop_
_symmetry_equiv_pos_as_xyz
'x, y, z'
'-x+1/2, -y, z+1/2'
'-x, y, z'
'x+1/2, -y, z+1/2'

loop_
_atom_site_label
_atom_site_type_symbol
_atom_site_fract_x
_atom_site_fract_y
_atom_site_fract_z
_atom_site_U_iso_or_equiv
_atom_site_adp_type
_atom_site_occupancy
_atom_site_symmetry_multiplicity
_atom_site_calc_flag
_atom_site_refinement_flags
O1 O 0.43664(9) 0.3685(10) 0.3526(15) 0.0613(15) Uani 1 1 d .
H1 H 0.4481 0.2679 0.2680 0.092 Uiso 1 1 calc .
O2 O 0.41088(9) 0.0585(10) 0.1135(14) 0.0560(13) Uani 1 1 d .
C1 C 0.41368(13) 0.2606(14) 0.2913(19) 0.0498(16) Uani 1 1 d .
C2 C 0.39186(13) 0.4230(16) 0.4370(19) 0.0559(18) Uani 1 1 d .
H2A H 0.3876 0.5824 0.2932 0.067 Uiso 1 1 calc R
H2B H 0.3975 0.5004 0.6478 0.067 Uiso 1 1 calc R
C3 C 0.36745(13) 0.2465(14) 0.489(2) 0.0516(17) Uani 1 1 d .
H3A H 0.3712 0.0959 0.6467 0.062 Uiso 1 1 calc R
H3B H 0.3624 0.1575 0.2817 0.062 Uiso 1 1 calc R
C4 C 0.34477(13) 0.4236(18) 0.614(2) 0.0617(19) Uani 1 1 d .
H4A H 0.3502 0.5220 0.8142 0.074 Uiso 1 1 calc R
H4B H 0.3403 0.5670 0.4505 0.074 Uiso 1 1 calc R
C5 C 0.32083(13) 0.2486(15) 0.687(2) 0.0558(19) Uani 1 1 d .
H5A H 0.3253 0.1074 0.8532 0.067 Uiso 1 1 calc R
H5B H 0.3158 0.1469 0.4878 0.067 Uiso 1 1 calc R
C6 C 0.29775(13) 0.4181(18) 0.806(2) 0.067(2) Uani 1 1 d .
H6A H 0.2929 0.5561 0.6371 0.080 Uiso 1 1 calc R
H6B H 0.3029 0.5232 1.0021 0.080 Uiso 1 1 calc R
C7 C 0.27424(14) 0.238(2) 0.884(3) 0.076(3) Uani 1 1 d .
H7A H 0.2672 0.1593 0.6830 0.114 Uiso 1 1 calc R
H7B H 0.2610 0.3530 0.9896 0.114 Uiso 1 1 calc R
H7C H 0.2794 0.0856 1.0290 0.114 Uiso 1 1 calc R
C8 C 0.47815(13) -0.0918(17) -0.1215(18) 0.056(2) Uani 1 1 d .
C9 C 0.5000 0.233(2) 0.174(3) 0.051(2) Uani 1 2 d S
H9 H 0.5000 0.3891 0.3167 0.061 Uiso 1 2 calc SR
N1 N 0.47715(10) 0.1351(12) 0.0843(15) 0.0504(15) Uani 1 1 d .
N2 N 0.5000 -0.2052(14) -0.228(2) 0.0463(19) Uani 1 2 d S
N3 N 0.45551(10) -0.1939(10) -0.2075(16) 0.0498(14) Uani 1 1 d .
H3C H 0.4547 -0.3394 -0.3378 0.060 Uiso 1 1 calc .
H3D H 0.4412 -0.1166 -0.1348 0.060 Uiso 1 1 calc .

loop_
_atom_site_aniso_label
_atom_site_aniso_U_11
_atom_site_aniso_U_22
_atom_site_aniso_U_33
_atom_site_aniso_U_23
_atom_site_aniso_U_13
_atom_site_aniso_U_12
O1 0.062(3) 0.065(3) 0.057(3) -0.021(3) 0.004(3) -0.003(2)
O2 0.073(3) 0.045(2) 0.050(3) -0.016(3) 0.002(3) -0.003(2)
C1 0.064(4) 0.050(4) 0.035(4) 0.004(4) 0.003(3) 0.001(3)
C2 0.066(4) 0.063(4) 0.039(4) -0.011(4) 0.000(3) -0.001(3)
C3 0.073(4) 0.037(3) 0.045(4) 0.001(3) 0.002(4) 0.000(3)
C4 0.061(4) 0.083(5) 0.041(4) 0.000(5) 0.002(4) 0.000(4)
C5 0.075(4) 0.048(4) 0.045(4) 0.000(3) -0.001(4) 0.001(3)
C6 0.065(4) 0.088(5) 0.049(5) -0.001(5) 0.007(4) 0.002(4)
C7 0.066(4) 0.092(6) 0.070(7) -0.006(6) 0.005(4) 0.002(4)
C8 0.058(4) 0.071(5) 0.039(4) 0.030(4) -0.001(3) -0.003(4)
C9 0.065(6) 0.048(5) 0.040(6) 0.016(5) 0.000 0.000
N1 0.063(3) 0.057(3) 0.032(3) 0.001(3) -0.002(3) 0.004(3)
N2 0.067(5) 0.033(3) 0.039(5) 0.003(4) 0.000 0.000
N3 0.073(3) 0.033(2) 0.043(4) -0.009(3) 0.001(3) -0.002(2)

loop_
_atom_type_symbol
_atom_type_description
_atom_type_scat_dispersion_real
_atom_type_scat_dispersion_imag
_atom_type_scat_source
C C 0.0181 0.0000 'International Tables Vol C Tables 4.2.6.8 and 6.1.1.4'
H H 0.0000 0.0000 'International Tables Vol C Tables 4.2.6.8 and 6.1.1.4'
N N 0.0311 0.0000 'International Tables Vol C Tables 4.2.6.8 and 6.1.1.4'
O O 0.0492 0.0000 'International Tables Vol C Tables 4.2.6.8 and 6.1.1.4'

loop_
_geom_angle_atom_site_label_1
_geom_angle_atom_site_label_2
_geom_angle_atom_site_label_3
_geom_angle_site_symmetry_1
_geom_angle_site_symmetry_3
_geom_angle
_geom_angle_publ_flag
C1 O1 H1 . . 109.5 ?
O2 C1 O1 . . 122.1(6) y
O2 C1 C2 . . 124.3(6) y
O1 C1 C2 . . 113.5(6) y
C1 C2 C3 . . 113.0(6) y
C1 C2 H2A . . 109 ?
C3 C2 H2A . . 109 ?
C1 C2 H2B . . 109 ?
C3 C2 H2B . . 109 ?
H2A C2 H2B . . 107.8 ?
C2 C3 C4 . . 111.8(6) y
C2 C3 H3A . . 109.3 ?
C4 C3 H3A . . 109.3 ?
C2 C3 H3B . . 109.3 ?
C4 C3 H3B . . 109.3 ?
H3A C3 H3B . . 107.9 ?
C5 C4 C3 . . 112.5(7) y
C5 C4 H4A . . 109.1 ?
C3 C4 H4A . . 109.1 ?
C5 C4 H4B . . 109.1 ?
C3 C4 H4B . . 109.1 ?
H4A C4 H4B . . 107.8 ?
C4 C5 C6 . . 114.0(6) y
C4 C5 H5A . . 108.7 ?
C6 C5 H5A . . 108.7 ?
C4 C5 H5B . . 108.7 ?
C6 C5 H5B . . 108.7 ?
H5A C5 H5B . . 107.6 ?
C5 C6 C7 . . 113.1(7) y
C5 C6 H6A . . 109 ?
C7 C6 H6A . . 109 ?
C5 C6 H6B . . 109 ?
C7 C6 H6B . . 109 ?
H6A C6 H6B . . 107.8 ?
C6 C7 H7A . . 109.5 ?
C6 C7 H7B . . 109.5 ?
H7A C7 H7B . . 109.5 ?
C6 C7 H7C . . 109.5 ?
H7A C7 H7C . . 109.5 ?
H7B C7 H7C . . 109.5 ?
N3 C8 N2 . . 121.0(8) y
N3 C8 N1 . . 115.1(6) y
N2 C8 N1 . . 123.9(7) y
N1 C9 N1 . 3_655 126.3(1) y
N1 C9 H9 . . 116.9 ?
N1 C9 H9 3_655 . 116.9 ?
C9 N1 C8 . . 114.7(7) y
C8 N2 C8 . 3_655 116.5(9) y
C8 N3 H3C . . 120 ?
C8 N3 H3D . . 120 ?
H3C N3 H3D . . 120 ?

loop_
_geom_bond_atom_site_label_1
_geom_bond_atom_site_label_2
_geom_bond_site_symmetry_2
_geom_bond_distance
_geom_bond_publ_flag
O1 C1 . 1.317(8) y
O1 H1 . 0.84 ?
O2 C1 . 1.222(8) y
C1 C2 . 1.494(9) y
C2 C3 . 1.532(9) y
C2 H2a . 0.99 ?
C2 H2b . 0.99 ?
C3 C4 . 1.534(10) y
C3 H3a . 0.99 ?
C3 H3b . 0.99 ?
C4 C5 . 1.522(10) y
C4 H4a . 0.99 ?
C4 H4b . 0.99 ?
C5 C6 . 1.522(10) y
C5 H5a . 0.99 ?
C5 H5b . 0.99 ?
C6 C7 . 1.523(11) y
C6 H6a . 0.99 ?
C6 H6b . 0.99 ?
C7 H7a . 0.98 ?
C7 H7b . 0.98 ?
C7 H7c . 0.98 ?
C8 N3 . 1.315(9) y
C8 N2 . 1.327(8) y
C8 N1 . 1.378(10) y
C9 N1 . 1.322(7) y
C9 N1 3_655 1.322(7) y
C9 H9 . 0.95 ?
N2 C8 3_655 1.327(8) y
N3 H3c . 0.88 ?
N3 H3d . 0.88 ?

loop_
_geom_hbond_atom_site_label_D
_geom_hbond_atom_site_label_H
_geom_hbond_atom_site_label_A
_geom_hbond_distance_DH
_geom_hbond_distance_HA
_geom_hbond_distance_DA
_geom_hbond_angle_DHA
_geom_hbond_site_symmetry_A
O1 H1 N1 0.84 1.79 2.616(7) 165.5 .
N3 H3C O1 0.88 2.11 2.936(7) 156 1_544
N3 H3D O2 0.88 2.05 2.919(7) 169.8 .
